data_7111575
loop_
_publ_author_name
'Sharma, Hemant K.'
'Arias-Ugarte, Renzo'
'Metta-Magana, Alejandro'
'Pannell, Keith H.'

_publ_section_title
;
 Methyl transfer from Fe (and Mo) to Sn: formation of
 (\h5-C5H5)M(CO)nSntBu2Me (M = Fe, n = 2; M = Mo, n = 3) complexes from
 photochemical irradiation of (\h5-C5H5)M(CO)nMe and tBu2SnH2
;
_journal_issue 25
_journal_name_full 'Chemical Communications'
_journal_page_first 4586
_journal_page_last 4588
_journal_paper_doi 10.1039/b925851e
_journal_volume 46
_journal_year 2010
_chemical_formula_moiety 'C22 H28 Fe2 O4 Sn'
_chemical_formula_sum 'C22 H28 Fe2 O4 Sn'
_chemical_formula_weight 586.83
_chemical_name_common
;(mu!2$-di-t-butylstanna)-tetracarbonyl-bis(eta$5!-
cyclopentadienyl)-di-iron
;
_chemical_name_systematic
;
(\m~2~-di-t-butylstanna)-tetracarbonyl-bis(\h^5^-cyclopentadienyl)-di-iron
;
_space_group_IT_number 15
_symmetry_cell_setting monoclinic
_symmetry_space_group_name_Hall '-C 2yc'
_symmetry_space_group_name_H-M 'C 1 2/c 1'
_atom_sites_solution_hydrogens geom
_atom_sites_solution_primary direct
_atom_sites_solution_secondary difmap
_audit_creation_method SHELXL-97
_cell_angle_alpha 90.00
_cell_angle_beta 113.611(6)
_cell_angle_gamma 90.00
_cell_formula_units_Z 4
_cell_length_a 17.479(5)
_cell_length_b 9.024(2)
_cell_length_c 16.126(4)
_cell_measurement_reflns_used 1898
_cell_measurement_temperature 298(2)
_cell_measurement_theta_max 20.69
_cell_measurement_theta_min 2.54
_cell_volume 2330.6(10)
_computing_cell_refinement 'Bruker SMART'
_computing_data_collection 'Bruker SMART'
_computing_data_reduction 'Bruker SAINT'
_computing_molecular_graphics 'Bruker SHELXTL'
_computing_publication_material 'Bruker SHELXTL'
_computing_structure_refinement 'SHELXL-97 (Sheldrick, 1997)'
_computing_structure_solution 'SHELXS-97 (Sheldrick, 1990)'
_diffrn_ambient_temperature 298(2)
_diffrn_measured_fraction_theta_full 0.999
_diffrn_measured_fraction_theta_max 0.999
_diffrn_measurement_device_type 'CCD area detector'
_diffrn_measurement_method 'phi and omega scans'
_diffrn_radiation_monochromator graphite
_diffrn_radiation_source 'fine-focus sealed tube'
_diffrn_radiation_type MoK\a
_diffrn_radiation_wavelength 0.71073
_diffrn_reflns_av_R_equivalents 0.0591
_diffrn_reflns_av_sigmaI/netI 0.0478
_diffrn_reflns_limit_h_max 22
_diffrn_reflns_limit_h_min -22
_diffrn_reflns_limit_k_max 11
_diffrn_reflns_limit_k_min -11
_diffrn_reflns_limit_l_max 20
_diffrn_reflns_limit_l_min -20
_diffrn_reflns_number 12533
_diffrn_reflns_theta_full 26.75
_diffrn_reflns_theta_max 26.75
_diffrn_reflns_theta_min 2.54
_exptl_absorpt_coefficient_mu 2.315
_exptl_absorpt_correction_T_max 1.000000
_exptl_absorpt_correction_T_min 0.836064
_exptl_absorpt_correction_type multi-scan
_exptl_absorpt_process_details SADABS
_exptl_crystal_density_diffrn 1.672
_exptl_crystal_density_method 'not measured'
_exptl_crystal_F_000 1176
_exptl_crystal_size_max 0.125
_exptl_crystal_size_mid 0.045
_exptl_crystal_size_min 0.022
_refine_diff_density_max 0.741
_refine_diff_density_min -0.326
_refine_diff_density_rms 0.108
_refine_ls_extinction_method none
_refine_ls_goodness_of_fit_ref 0.990
_refine_ls_hydrogen_treatment constr
_refine_ls_matrix_type full
_refine_ls_number_parameters 135
_refine_ls_number_reflns 2494
_refine_ls_number_restraints 9
_refine_ls_restrained_S_all 0.988
_refine_ls_R_factor_all 0.0563
_refine_ls_R_factor_gt 0.0369
_refine_ls_shift/su_max 0.001
_refine_ls_shift/su_mean 0.000
_refine_ls_structure_factor_coef Fsqd
_refine_ls_weighting_details 'calc w=1/[\s^2^(Fo^2^)+(0.0415P)^2^+0.0000P] where P=(Fo^2^+2Fc^2^)/3'
_refine_ls_weighting_scheme calc
_refine_ls_wR_factor_gt 0.0756
_refine_ls_wR_factor_ref 0.0833
_reflns_number_gt 1903
_reflns_number_total 2494
_reflns_threshold_expression >2sigma(I)
_cod_data_source_file B925851Esup1.cif
_cod_data_source_block 020hs4sad
_cod_depositor_comments
;
The following automatic conversions were performed:

'_symmetry_cell_setting' value 'Monoclinic' changed to 'monoclinic'
according to /home/saulius/struct/CIF-dictionaries/cif_core.dic
dictionary named 'cif_core.dic' version 2.4.2 from 2011-04-26.

Automatic conversion script
Id: cif_fix_values 1891 2012-01-12 08:04:46Z andrius 
;
_cod_original_cell_volume 2330.6(11)
_cod_original_sg_symbol_H-M C2/c
_cod_database_code 7111575

loop_
_symmetry_equiv_pos_as_xyz
'x, y, z'
'-x, y, -z+1/2'
'x+1/2, y+1/2, z'
'-x+1/2, y+1/2, -z+1/2'
'-x, -y, -z'
'x, -y, z-1/2'
'-x+1/2, -y+1/2, -z'
'x+1/2, -y+1/2, z-1/2'

loop_
_atom_site_label
_atom_site_type_symbol
_atom_site_fract_x
_atom_site_fract_y
_atom_site_fract_z
_atom_site_U_iso_or_equiv
_atom_site_adp_type
_atom_site_occupancy
_atom_site_symmetry_multiplicity
_atom_site_calc_flag
_atom_site_refinement_flags
Sn1 Sn 1.0000 0.33184(4) 0.2500 0.03140(13) Uani 1 2 d S
Fe1 Fe 0.86384(3) 0.50027(7) 0.18471(4) 0.04166(18) Uani 1 1 d U
O1 O 0.7667(3) 0.2459(6) 0.1901(3) 0.131(2) Uani 1 1 d .
O2 O 0.9027(3) 0.6033(5) 0.3676(2) 0.0908(13) Uani 1 1 d U
C1 C 0.8910(3) 0.5652(6) 0.0740(3) 0.0628(14) Uani 1 1 d .
H1 H 0.9327 0.5240 0.0594 0.075 Uiso 1 1 calc R
C2 C 0.8084(4) 0.5174(6) 0.0430(3) 0.0695(15) Uani 1 1 d .
H2 H 0.7852 0.4378 0.0045 0.083 Uiso 1 1 calc R
C3 C 0.7665(3) 0.6107(7) 0.0804(4) 0.0755(17) Uani 1 1 d .
H3 H 0.7103 0.6042 0.0703 0.091 Uiso 1 1 calc R
C4 C 0.8222(4) 0.7136(6) 0.1346(4) 0.0702(15) Uani 1 1 d .
H4 H 0.8104 0.7880 0.1676 0.084 Uiso 1 1 calc R
C5 C 0.8995(4) 0.6864(5) 0.1312(3) 0.0662(15) Uani 1 1 d .
H5 H 0.9483 0.7397 0.1617 0.079 Uiso 1 1 calc R
C6 C 0.8087(3) 0.3443(7) 0.1906(4) 0.0741(16) Uani 1 1 d .
C7 C 0.8885(3) 0.5560(6) 0.2954(3) 0.0590(13) Uani 1 1 d U
C8 C 1.0052(3) 0.1778(5) 0.1415(3) 0.0495(11) Uani 1 1 d .
C9 C 1.0399(3) 0.2552(6) 0.0792(3) 0.0654(14) Uani 1 1 d .
H9A H 1.0393 0.1874 0.0331 0.098 Uiso 1 1 calc R
H9B H 1.0961 0.2868 0.1140 0.098 Uiso 1 1 calc R
H9C H 1.0059 0.3397 0.0515 0.098 Uiso 1 1 calc R
C10 C 0.9163(3) 0.1241(6) 0.0831(3) 0.0704(15) Uani 1 1 d .
H10A H 0.8819 0.2075 0.0542 0.106 Uiso 1 1 calc R
H10B H 0.8935 0.0744 0.1207 0.106 Uiso 1 1 calc R
H10C H 0.9181 0.0567 0.0378 0.106 Uiso 1 1 calc R
C11 C 1.0610(3) 0.0421(5) 0.1821(3) 0.0711(15) Uani 1 1 d .
H11A H 1.0402 -0.0111 0.2204 0.107 Uiso 1 1 calc R
H11B H 1.1171 0.0743 0.2171 0.107 Uiso 1 1 calc R
H11C H 1.0604 -0.0216 0.1342 0.107 Uiso 1 1 calc R

loop_
_atom_site_aniso_label
_atom_site_aniso_U_11
_atom_site_aniso_U_22
_atom_site_aniso_U_33
_atom_site_aniso_U_23
_atom_site_aniso_U_13
_atom_site_aniso_U_12
Sn1 0.0337(2) 0.0338(2) 0.0272(2) 0.000 0.01273(15) 0.000
Fe1 0.0312(3) 0.0534(4) 0.0370(4) 0.0066(3) 0.0101(3) 0.0033(3)
O1 0.072(3) 0.140(4) 0.163(5) 0.052(4) 0.029(3) -0.047(3)
O2 0.090(3) 0.124(3) 0.054(2) -0.004(2) 0.023(2) 0.047(3)
C1 0.070(4) 0.074(4) 0.051(3) 0.026(3) 0.031(3) 0.015(3)
C2 0.073(4) 0.072(4) 0.039(3) 0.008(2) -0.004(3) -0.002(3)
C3 0.047(3) 0.088(4) 0.075(4) 0.032(3) 0.007(3) 0.017(3)
C4 0.082(4) 0.059(3) 0.064(3) 0.018(3) 0.023(3) 0.028(3)
C5 0.070(4) 0.056(3) 0.057(3) 0.016(3) 0.010(3) -0.013(3)
C6 0.045(3) 0.097(4) 0.073(4) 0.026(3) 0.016(3) -0.006(3)
C7 0.050(3) 0.076(3) 0.048(3) 0.008(2) 0.016(2) 0.028(3)
C8 0.066(3) 0.044(2) 0.041(2) -0.009(2) 0.025(2) -0.001(2)
C9 0.091(4) 0.068(3) 0.050(3) -0.010(3) 0.041(3) 0.003(3)
C10 0.074(4) 0.064(3) 0.066(3) -0.027(3) 0.020(3) -0.014(3)
C11 0.093(4) 0.056(3) 0.069(4) -0.005(3) 0.037(3) 0.015(3)

loop_
_atom_type_symbol
_atom_type_description
_atom_type_scat_dispersion_real
_atom_type_scat_dispersion_imag
_atom_type_scat_source
C C 0.0033 0.0016 'International Tables Vol C Tables 4.2.6.8 and 6.1.1.4'
H H 0.0000 0.0000 'International Tables Vol C Tables 4.2.6.8 and 6.1.1.4'
O O 0.0106 0.0060 'International Tables Vol C Tables 4.2.6.8 and 6.1.1.4'
Fe Fe 0.3463 0.8444 'International Tables Vol C Tables 4.2.6.8 and 6.1.1.4'
Sn Sn -0.6537 1.4246 'International Tables Vol C Tables 4.2.6.8 and 6.1.1.4'

loop_
_geom_angle_atom_site_label_1
_geom_angle_atom_site_label_2
_geom_angle_atom_site_label_3
_geom_angle
_geom_angle_site_symmetry_1
_geom_angle_site_symmetry_3
C1 C5 C4 108.2(5) . .
C1 C5 Fe1 71.0(3) . .
C4 C5 Fe1 70.8(3) . .
C8 Sn1 C8 104.3(2) . 2_755
C8 Sn1 Fe1 110.50(12) . 2_755
C8 Sn1 Fe1 110.55(12) 2_755 2_755
C8 Sn1 Fe1 110.55(12) . .
C8 Sn1 Fe1 110.50(12) 2_755 .
Fe1 Sn1 Fe1 110.31(4) 2_755 .
C6 Fe1 C7 95.4(3) . .
C6 Fe1 C5 160.0(2) . .
C7 Fe1 C5 101.5(2) . .
C6 Fe1 C3 98.0(2) . .
C7 Fe1 C3 118.3(2) . .
C5 Fe1 C3 64.5(2) . .
C6 Fe1 C4 130.6(2) . .
C7 Fe1 C4 92.0(2) . .
C5 Fe1 C4 38.9(2) . .
C3 Fe1 C4 38.2(2) . .
C6 Fe1 C2 95.5(2) . .
C7 Fe1 C2 156.2(2) . .
C5 Fe1 C2 65.0(2) . .
C3 Fe1 C2 38.9(2) . .
C4 Fe1 C2 64.9(2) . .
C6 Fe1 C1 126.3(3) . .
C7 Fe1 C1 138.1(2) . .
C5 Fe1 C1 38.9(2) . .
C3 Fe1 C1 64.8(2) . .
C4 Fe1 C1 65.2(2) . .
C2 Fe1 C1 38.7(2) . .
C6 Fe1 Sn1 86.74(18) . .
C7 Fe1 Sn1 86.79(14) . .
C5 Fe1 Sn1 104.73(17) . .
C3 Fe1 Sn1 153.66(19) . .
C4 Fe1 Sn1 142.45(18) . .
C2 Fe1 Sn1 114.99(17) . .
C1 Fe1 Sn1 91.43(14) . .
C5 C1 C2 107.5(5) . .
C5 C1 Fe1 70.1(3) . .
C2 C1 Fe1 70.4(3) . .
C1 C2 C3 107.7(5) . .
C1 C2 Fe1 70.9(3) . .
C3 C2 Fe1 70.7(3) . .
C4 C3 C2 108.7(5) . .
C4 C3 Fe1 70.9(3) . .
C2 C3 Fe1 70.4(3) . .
C3 C4 C5 107.9(5) . .
C3 C4 Fe1 71.0(3) . .
C5 C4 Fe1 70.3(3) . .
O1 C6 Fe1 174.8(5) . .
O2 C7 Fe1 175.1(4) . .
C10 C8 C9 108.1(4) . .
C10 C8 C11 108.8(4) . .
C9 C8 C11 107.0(4) . .
C10 C8 Sn1 108.9(3) . .
C9 C8 Sn1 112.0(3) . .
C11 C8 Sn1 111.9(3) . .

loop_
_geom_bond_atom_site_label_1
_geom_bond_atom_site_label_2
_geom_bond_distance
_geom_bond_site_symmetry_2
Sn1 C8 2.265(4) .
Sn1 C8 2.265(4) 2_755
Sn1 Fe1 2.6600(8) 2_755
Sn1 Fe1 2.6600(8) .
Fe1 C6 1.729(6) .
Fe1 C7 1.735(5) .
Fe1 C3 2.103(5) .
Fe1 C4 2.102(5) .
Fe1 C2 2.100(5) .
Fe1 C1 2.105(5) .
O1 C6 1.150(6) .
O2 C7 1.169(5) .
C1 C2 1.393(7) .
C2 C3 1.401(8) .
C3 C4 1.375(8) .
C5 C1 1.400(7) .
C5 C4 1.397(7) .
C5 Fe1 2.094(5) .
C8 C10 1.537(6) .
C8 C9 1.533(6) .
C8 C11 1.539(6) .

loop_
_geom_torsion_atom_site_label_1
_geom_torsion_atom_site_label_2
_geom_torsion_atom_site_label_3
_geom_torsion_atom_site_label_4
_geom_torsion
_geom_torsion_site_symmetry_1
C1 C5 Fe1 C6 -49.9(9) .
C4 C5 Fe1 C6 68.1(9) .
C1 C5 Fe1 C7 163.2(3) .
C4 C5 Fe1 C7 -78.8(4) .
C1 C5 Fe1 C3 -80.8(3) .
C4 C5 Fe1 C3 37.2(3) .
C1 C5 Fe1 C4 -118.1(5) .
C1 C5 Fe1 C2 -37.6(3) .
C4 C5 Fe1 C2 80.5(4) .
C4 C5 Fe1 C1 118.1(5) .
C1 C5 Fe1 Sn1 73.5(3) .
C4 C5 Fe1 Sn1 -168.5(3) .
C8 Sn1 Fe1 C6 75.0(2) .
C8 Sn1 Fe1 C6 -39.9(2) 2_755
Fe1 Sn1 Fe1 C6 -162.4(2) 2_755
C8 Sn1 Fe1 C7 170.6(2) .
C8 Sn1 Fe1 C7 55.7(2) 2_755
Fe1 Sn1 Fe1 C7 -66.88(18) 2_755
C8 Sn1 Fe1 C5 -88.4(2) .
C8 Sn1 Fe1 C5 156.7(2) 2_755
Fe1 Sn1 Fe1 C5 34.17(16) 2_755
C8 Sn1 Fe1 C3 -26.5(4) .
C8 Sn1 Fe1 C3 -141.4(4) 2_755
Fe1 Sn1 Fe1 C3 96.0(4) 2_755
C8 Sn1 Fe1 C4 -100.2(3) .
C8 Sn1 Fe1 C4 144.8(3) 2_755
Fe1 Sn1 Fe1 C4 22.3(3) 2_755
C8 Sn1 Fe1 C2 -19.5(2) .
C8 Sn1 Fe1 C2 -134.4(2) 2_755
Fe1 Sn1 Fe1 C2 103.05(17) 2_755
C8 Sn1 Fe1 C1 -51.3(2) .
C8 Sn1 Fe1 C1 -166.2(2) 2_755
Fe1 Sn1 Fe1 C1 71.24(16) 2_755
C4 C5 C1 C2 -0.5(5) .
Fe1 C5 C1 C2 60.8(3) .
C4 C5 C1 Fe1 -61.4(3) .
C6 Fe1 C1 C5 161.0(3) .
C7 Fe1 C1 C5 -25.2(5) .
C3 Fe1 C1 C5 79.9(4) .
C4 Fe1 C1 C5 37.6(3) .
C2 Fe1 C1 C5 117.9(5) .
Sn1 Fe1 C1 C5 -112.0(3) .
C6 Fe1 C1 C2 43.2(4) .
C7 Fe1 C1 C2 -143.1(4) .
C5 Fe1 C1 C2 -117.9(5) .
C3 Fe1 C1 C2 -38.0(3) .
C4 Fe1 C1 C2 -80.3(4) .
Sn1 Fe1 C1 C2 130.2(3) .
C5 C1 C2 C3 0.8(5) .
Fe1 C1 C2 C3 61.4(4) .
C5 C1 C2 Fe1 -60.6(3) .
C6 Fe1 C2 C1 -146.4(4) .
C7 Fe1 C2 C1 96.9(7) .
C5 Fe1 C2 C1 37.8(3) .
C3 Fe1 C2 C1 117.6(5) .
C4 Fe1 C2 C1 80.9(4) .
Sn1 Fe1 C2 C1 -57.5(3) .
C6 Fe1 C2 C3 96.0(4) .
C7 Fe1 C2 C3 -20.6(8) .
C5 Fe1 C2 C3 -79.8(4) .
C4 Fe1 C2 C3 -36.7(3) .
C1 Fe1 C2 C3 -117.6(5) .
Sn1 Fe1 C2 C3 -175.0(3) .
C1 C2 C3 C4 -0.7(6) .
Fe1 C2 C3 C4 60.8(4) .
C1 C2 C3 Fe1 -61.5(3) .
C6 Fe1 C3 C4 152.3(4) .
C7 Fe1 C3 C4 51.8(4) .
C5 Fe1 C3 C4 -37.9(3) .
C2 Fe1 C3 C4 -118.9(5) .
C1 Fe1 C3 C4 -81.2(4) .
Sn1 Fe1 C3 C4 -108.8(5) .
C6 Fe1 C3 C2 -88.8(4) .
C7 Fe1 C3 C2 170.7(3) .
C5 Fe1 C3 C2 81.0(4) .
C4 Fe1 C3 C2 118.9(5) .
C1 Fe1 C3 C2 37.7(3) .
Sn1 Fe1 C3 C2 10.2(6) .
C2 C3 C4 C5 0.4(6) .
Fe1 C3 C4 C5 60.9(4) .
C2 C3 C4 Fe1 -60.5(4) .
C1 C5 C4 C3 0.1(6) .
Fe1 C5 C4 C3 -61.4(4) .
C1 C5 C4 Fe1 61.4(3) .
C6 Fe1 C4 C3 -37.3(5) .
C7 Fe1 C4 C3 -136.2(4) .
C5 Fe1 C4 C3 117.9(5) .
C2 Fe1 C4 C3 37.4(3) .
C1 Fe1 C4 C3 80.3(4) .
Sn1 Fe1 C4 C3 136.4(3) .
C6 Fe1 C4 C5 -155.3(4) .
C7 Fe1 C4 C5 105.9(4) .
C3 Fe1 C4 C5 -117.9(5) .
C2 Fe1 C4 C5 -80.5(3) .
C1 Fe1 C4 C5 -37.7(3) .
Sn1 Fe1 C4 C5 18.5(5) .
C8 Sn1 C8 C10 81.0(3) 2_755
Fe1 Sn1 C8 C10 -160.2(3) 2_755
Fe1 Sn1 C8 C10 -37.8(3) .
C8 Sn1 C8 C9 -159.5(4) 2_755
Fe1 Sn1 C8 C9 -40.7(3) 2_755
Fe1 Sn1 C8 C9 81.7(3) .
C8 Sn1 C8 C11 -39.3(3) 2_755
Fe1 Sn1 C8 C11 79.5(3) 2_755
Fe1 Sn1 C8 C11 -158.1(3) .
